data_7103855
loop_
_publ_author_name
'Burkholder, Eric'
'Golub, Vladimir'
'O'Connor, Charles J.'
'Zubieta, Jon'

_publ_section_title
;
 A building block approach to the synthesis of organic--inorganic oxide
 materials: the hydrothermal synthesis and network structure of
 [{Ni4(tpypyz)3}{Mo5O15(O3PCH2CH2PO3)}2]&#x00B7;23H2O
 (tpypyz = tetra-2-pyridylpyrazine)
;
_journal_coden_ASTM CHCOFS
_journal_issue 17
_journal_name_full
;
 Chemical Communications (Cambridge, United Kingdom)
;
_journal_page_first 2128
_journal_page_last 2129
_journal_paper_doi 10.1039/b303659f
_journal_year 2003
_chemical_formula_sum 'C38 H51 Mo5 N9 Ni2 O32.5 P2'
_chemical_formula_weight 1812.94
_space_group_IT_number 61
_symmetry_cell_setting orthorhombic
_symmetry_space_group_name_Hall '-P 2ac 2ab'
_symmetry_space_group_name_H-M 'P b c a'
_atom_sites_solution_hydrogens geom
_atom_sites_solution_primary direct
_atom_sites_solution_secondary difmap
_audit_creation_method SHELXL-97
_cell_angle_alpha 90.00
_cell_angle_beta 90.00
_cell_angle_gamma 90.00
_cell_formula_units_Z 8
_cell_length_a 24.6741(13)
_cell_length_b 15.4148(8)
_cell_length_c 30.8125(16)
_cell_measurement_reflns_used 21129
_cell_measurement_temperature 90(2)
_cell_measurement_theta_max 33.00
_cell_measurement_theta_min 1.32
_cell_volume 11719.4(11)
_computing_cell_refinement 'Bruker SMART'
_computing_data_collection 'Bruker SMART'
_computing_data_reduction 'Bruker SAINT'
_computing_molecular_graphics 'Bruker SHELXTL and CrystalMaker 5.x'
_computing_publication_material 'Bruker SHELXTL'
_computing_structure_refinement 'SHELXL-97 (Sheldrick, 1997)'
_computing_structure_solution 'SHELXS-97 (Sheldrick, 1990)'
_diffrn_ambient_temperature 90(2)
_diffrn_detector_area_resol_mean '512 x 512'
_diffrn_measured_fraction_theta_full 0.956
_diffrn_measured_fraction_theta_max 0.956
_diffrn_measurement_device_type 'APEX CCD area detector'
_diffrn_measurement_method 'Phi and omega scans'
_diffrn_radiation_monochromator graphite
_diffrn_radiation_source 'fine-focus sealed tube'
_diffrn_radiation_type MoK\a
_diffrn_radiation_wavelength 0.71073
_diffrn_reflns_av_R_equivalents 0.1421
_diffrn_reflns_av_sigmaI/netI 0.0997
_diffrn_reflns_limit_h_max 36
_diffrn_reflns_limit_h_min -36
_diffrn_reflns_limit_k_max 23
_diffrn_reflns_limit_k_min -23
_diffrn_reflns_limit_l_max 46
_diffrn_reflns_limit_l_min -47
_diffrn_reflns_number 152194
_diffrn_reflns_theta_full 33.00
_diffrn_reflns_theta_max 33.00
_diffrn_reflns_theta_min 1.32
_diffrn_standards_decay_% <1%
_exptl_absorpt_coefficient_mu 1.820
_exptl_absorpt_correction_T_max 0.9645
_exptl_absorpt_correction_T_min 0.4631
_exptl_absorpt_correction_type multi-scan
_exptl_absorpt_process_details 'SADABS SHELXL-97 (Sheldrick, 1997)'
_exptl_crystal_colour orange
_exptl_crystal_density_diffrn 2.055
_exptl_crystal_density_method 'not measured'
_exptl_crystal_description plate
_exptl_crystal_F_000 7184
_exptl_crystal_size_max 0.50
_exptl_crystal_size_mid 0.10
_exptl_crystal_size_min 0.02
_refine_diff_density_max 1.166
_refine_diff_density_min -0.881
_refine_diff_density_rms 0.211
_refine_ls_extinction_method none
_refine_ls_goodness_of_fit_ref 1.117
_refine_ls_hydrogen_treatment constr
_refine_ls_matrix_type full
_refine_ls_number_parameters 870
_refine_ls_number_reflns 21129
_refine_ls_number_restraints 0
_refine_ls_restrained_S_all 1.117
_refine_ls_R_factor_all 0.1249
_refine_ls_R_factor_gt 0.0720
_refine_ls_shift/su_max 0.019
_refine_ls_shift/su_mean 0.001
_refine_ls_structure_factor_coef Fsqd
_refine_ls_weighting_details 'calc w=1/[\s^2^(Fo^2^)+(0.0463P)^2^+12.4564P] where P=(Fo^2^+2Fc^2^)/3'
_refine_ls_weighting_scheme calc
_refine_ls_wR_factor_gt 0.1179
_refine_ls_wR_factor_ref 0.1379
_reflns_number_gt 13734
_reflns_number_total 21129
_reflns_threshold_expression >2sigma(I)
_cod_data_source_file b303659f.txt
_cod_data_source_block pbca
_cod_depositor_comments
;
The following automatic conversions were performed:
'_symmetry_cell_setting' value 'Orthorhombic' changed to 'orthorhombic'
according to '/home/saulius/struct/CIF-dictionaries/cif_core.dic'
dictionary named 'cif_core.dic' version 2.4.1 from 2010-06-29.

Automatic conversion script
Id: cif_fix_enum 1527 2010-12-29 10:47:43Z saulius 
;
_cod_original_sg_symbol_H-M Pbca
_cod_original_formula_sum 'C38 H51 Mo5 N9 Ni2 O32.50 P2'
_cod_database_code 7103855

loop_
_symmetry_equiv_pos_as_xyz
'x, y, z'
'-x+1/2, -y, z+1/2'
'-x, y+1/2, -z+1/2'
'x+1/2, -y+1/2, -z'
'-x, -y, -z'
'x-1/2, y, -z-1/2'
'x, -y-1/2, z-1/2'
'-x-1/2, y-1/2, z'

loop_
_atom_site_label
_atom_site_type_symbol
_atom_site_fract_x
_atom_site_fract_y
_atom_site_fract_z
_atom_site_U_iso_or_equiv
_atom_site_adp_type
_atom_site_occupancy
_atom_site_symmetry_multiplicity
_atom_site_calc_flag
_atom_site_refinement_flags
_atom_site_disorder_assembly
_atom_site_disorder_group
Mo1 Mo 0.711586(19) 0.54276(3) 0.217674(14) 0.01400(9) Uani 1 1 d . . .
Mo2 Mo 0.837806(18) 0.46182(3) 0.212325(14) 0.01304(9) Uani 1 1 d . . .
Mo3 Mo 0.85936(2) 0.42132(3) 0.095429(14) 0.01599(9) Uani 1 1 d . . .
Mo4 Mo 0.73391(2) 0.40473(3) 0.053040(14) 0.01722(10) Uani 1 1 d . . .
Mo5 Mo 0.64631(2) 0.48965(3) 0.124365(15) 0.01779(10) Uani 1 1 d . . .
Ni1 Ni 0.81890(3) 0.26450(4) 0.24370(2) 0.01231(13) Uani 1 1 d . . .
Ni2 Ni 0.92965(3) 0.09078(4) 0.42025(2) 0.01351(13) Uani 1 1 d . . .
P1 P 0.77601(6) 0.57412(8) 0.12282(4) 0.0135(3) Uani 1 1 d . . .
P2 P 0.74287(6) 0.34620(8) 0.15984(4) 0.0120(2) Uani 1 1 d . . .
O1 O 0.77898(14) 0.5432(2) 0.17104(11) 0.0129(7) Uani 1 1 d . . .
O2 O 0.83098(15) 0.5596(2) 0.10253(11) 0.0173(8) Uani 1 1 d . . .
O3 O 0.73068(15) 0.5272(2) 0.09794(11) 0.0152(7) Uani 1 1 d . . .
O4 O 0.78684(14) 0.3345(2) 0.19429(11) 0.0132(7) Uani 1 1 d . . .
O5 O 0.77140(14) 0.3709(2) 0.11698(10) 0.0125(7) Uani 1 1 d . . .
O6 O 0.70179(14) 0.4151(2) 0.17449(11) 0.0140(7) Uani 1 1 d . . .
O7 O 0.86435(15) 0.3817(2) 0.24651(11) 0.0167(7) Uani 1 1 d . . .
O8 O 0.77163(15) 0.4825(2) 0.24337(11) 0.0157(7) Uani 1 1 d . . .
O9 O 0.87521(16) 0.5500(2) 0.22638(12) 0.0198(8) Uani 1 1 d . . .
O10 O 0.66310(16) 0.5055(2) 0.25219(13) 0.0210(8) Uani 1 1 d . . .
O11 O 0.72266(15) 0.6490(2) 0.23375(11) 0.0170(8) Uani 1 1 d . . .
O12 O 0.66943(15) 0.5697(2) 0.16806(12) 0.0173(8) Uani 1 1 d . . .
O13 O 0.59222(17) 0.4431(3) 0.14963(14) 0.0263(9) Uani 1 1 d . . .
O14 O 0.61714(17) 0.5603(2) 0.08834(13) 0.0262(9) Uani 1 1 d . . .
O15 O 0.66824(16) 0.3974(2) 0.08794(12) 0.0191(8) Uani 1 1 d . . .
O16 O 0.71044(17) 0.4679(3) 0.01145(12) 0.0261(9) Uani 1 1 d . . .
O17 O 0.73127(18) 0.3022(2) 0.03262(12) 0.0262(9) Uani 1 1 d . . .
O18 O 0.81065(16) 0.4279(2) 0.04802(11) 0.0190(8) Uani 1 1 d . . .
O19 O 0.91565(16) 0.4679(3) 0.07404(12) 0.0231(9) Uani 1 1 d . . .
O20 O 0.87694(16) 0.3136(2) 0.09363(12) 0.0196(8) Uani 1 1 d . . .
O21 O 0.86695(15) 0.4365(2) 0.15821(11) 0.0172(8) Uani 1 1 d . . .
O86 O 0.1111(9) 0.2088(11) 0.2361(6) 0.042(5) Uani 0.25 1 d P . .
O87A O 0.1139(16) 0.144(3) 0.1553(9) 0.120(18) Uani 0.37(4) 1 d P A 1
O87B O 0.1361(15) 0.1018(18) 0.1740(12) 0.055(12) Uani 0.23(4) 1 d P A 2
O88A O 0.6864(8) 0.0209(14) 0.3837(10) 0.188(16) Uani 0.57(2) 1 d P B 1
O88B O 0.712(3) -0.021(3) 0.3428(12) 0.14(3) Uani 0.23(2) 1 d P B 2
O89 O 0.9739(9) 0.4827(14) 0.3682(7) 0.029(5) Uani 0.20 1 d P . .
O90 O 0.97988(19) 0.2669(3) 0.05980(14) 0.0343(11) Uani 1 1 d . . .
O91 O 0.5359(2) 0.5956(3) 0.02962(16) 0.0422(12) Uani 1 1 d . . .
O92 O 0.9439(2) 0.3462(3) 0.31300(16) 0.0438(13) Uani 1 1 d . . .
O93 O 0.9286(2) 0.6404(3) 0.16033(19) 0.0554(16) Uani 1 1 d . . .
O94 O 0.5515(2) 0.3048(4) 0.19982(17) 0.0509(14) Uani 1 1 d . . .
O95 O 0.4434(3) 0.5006(4) 0.04565(18) 0.0666(18) Uani 1 1 d . . .
O96A O 0.0866(4) 0.2569(9) 0.0844(4) 0.074(5) Uani 0.71(2) 1 d P C 1
O96B O 0.0804(7) 0.2099(15) 0.1086(9) 0.049(7) Uani 0.29(2) 1 d P C 2
O97A O 0.7821(16) 0.0575(17) 0.3365(7) 0.017(11) Uani 0.26(9) 1 d P D 1
O97B O 0.755(4) 0.051(2) 0.3397(9) 0.089(17) Uani 0.49(9) 1 d P D 2
O98A O 0.148(2) 0.146(4) 0.0437(8) 0.178(18) Uani 0.52(6) 1 d P E 1
O98B O 0.1390(9) 0.109(2) 0.0519(10) 0.077(10) Uani 0.48(6) 1 d P E 2
O99 O 0.9119(5) 0.4718(8) 0.3699(3) 0.120(4) Uani 0.80 1 d P . .
N1 N 0.76315(18) 0.2988(3) 0.29104(13) 0.0145(8) Uani 1 1 d . . .
N2 N 0.85354(17) 0.2149(3) 0.29718(13) 0.0121(8) Uani 1 1 d . . .
N3 N 0.88825(18) 0.2060(3) 0.21807(13) 0.0145(8) Uani 1 1 d . . .
N4 N 0.95991(18) 0.0118(3) 0.37103(14) 0.0160(9) Uani 1 1 d . . .
N5 N 0.89617(17) 0.1431(3) 0.36698(13) 0.0135(8) Uani 1 1 d . . .
N6 N 0.87936(18) 0.1859(3) 0.44741(13) 0.0152(9) Uani 1 1 d . . .
N7 N 0.99430(18) 0.1771(3) 0.42632(14) 0.0167(9) Uani 1 1 d . . .
N8 N 0.96847(17) 0.0432(3) 0.47262(13) 0.0127(8) Uani 1 1 d . . .
N9 N 0.87697(17) -0.0059(3) 0.43987(14) 0.0151(8) Uani 1 1 d . . .
C1 C 0.7136(2) 0.3296(3) 0.28394(18) 0.0203(11) Uani 1 1 d . . .
H1 H 0.7039 0.3471 0.2554 0.024 Uiso 1 1 calc R . .
C2 C 0.6757(3) 0.3368(4) 0.3166(2) 0.0296(14) Uani 1 1 d . . .
H2 H 0.6412 0.3615 0.3107 0.035 Uiso 1 1 calc R . .
C3 C 0.6879(2) 0.3081(4) 0.35793(19) 0.0276(13) Uani 1 1 d . . .
H3 H 0.6617 0.3110 0.3805 0.033 Uiso 1 1 calc R . .
C4 C 0.7393(2) 0.2751(4) 0.36573(18) 0.0250(13) Uani 1 1 d . . .
H4 H 0.7488 0.2544 0.3937 0.030 Uiso 1 1 calc R . .
C5 C 0.7765(2) 0.2727(3) 0.33205(17) 0.0178(11) Uani 1 1 d . . .
C6 C 0.8307(2) 0.2329(3) 0.33526(16) 0.0147(10) Uani 1 1 d . . .
C7 C 0.8963(2) 0.1634(3) 0.29185(15) 0.0134(9) Uani 1 1 d . . .
C8 C 0.9199(2) 0.1669(3) 0.24796(16) 0.0155(10) Uani 1 1 d . . .
C9 C 0.9712(2) 0.1356(4) 0.23789(18) 0.0217(11) Uani 1 1 d . . .
H9 H 0.9946 0.1139 0.2598 0.026 Uiso 1 1 calc R . .
C10 C 0.9872(3) 0.1372(4) 0.1944(2) 0.0286(14) Uani 1 1 d . . .
H10 H 1.0217 0.1150 0.1863 0.034 Uiso 1 1 calc R . .
C11 C 0.9531(2) 0.1711(4) 0.16348(17) 0.0228(12) Uani 1 1 d . . .
H11 H 0.9627 0.1696 0.1336 0.027 Uiso 1 1 calc R . .
C12 C 0.9046(2) 0.2073(3) 0.17648(16) 0.0179(11) Uani 1 1 d . . .
H12 H 0.8821 0.2340 0.1553 0.021 Uiso 1 1 calc R . .
C13 C 0.9851(2) -0.0640(4) 0.37717(18) 0.0215(11) Uani 1 1 d . . .
H13 H 0.9965 -0.0791 0.4057 0.026 Uiso 1 1 calc R . .
C14 C 0.9954(3) -0.1216(4) 0.3434(2) 0.0294(14) Uani 1 1 d . . .
H14 H 1.0148 -0.1737 0.3486 0.035 Uiso 1 1 calc R . .
C15 C 0.9770(2) -0.1022(4) 0.30228(19) 0.0261(13) Uani 1 1 d . . .
H15 H 0.9826 -0.1415 0.2789 0.031 Uiso 1 1 calc R . .
C16 C 0.9501(2) -0.0236(3) 0.29570(17) 0.0180(11) Uani 1 1 d . . .
H16 H 0.9363 -0.0088 0.2679 0.022 Uiso 1 1 calc R . .
C17 C 0.9437(2) 0.0324(3) 0.33068(16) 0.0147(10) Uani 1 1 d . . .
C18 C 0.9129(2) 0.1148(3) 0.32825(15) 0.0137(10) Uani 1 1 d . . .
C19 C 0.8597(2) 0.2071(3) 0.37256(16) 0.0146(10) Uani 1 1 d . . .
C20 C 0.8568(2) 0.2403(3) 0.41765(16) 0.0156(10) Uani 1 1 d . . .
C21 C 0.8377(2) 0.3208(4) 0.42855(17) 0.0193(11) Uani 1 1 d . . .
H21 H 0.8247 0.3596 0.4070 0.023 Uiso 1 1 calc R . .
C22 C 0.8380(2) 0.3444(4) 0.47268(18) 0.0211(11) Uani 1 1 d . . .
H22 H 0.8253 0.3999 0.4813 0.025 Uiso 1 1 calc R . .
C23 C 0.8565(2) 0.2870(4) 0.50316(17) 0.0227(12) Uani 1 1 d . . .
H23 H 0.8549 0.3004 0.5332 0.027 Uiso 1 1 calc R . .
C24 C 0.8778(2) 0.2089(4) 0.48889(17) 0.0209(11) Uani 1 1 d . . .
H24 H 0.8919 0.1698 0.5099 0.025 Uiso 1 1 calc R . .
C25 C 0.9985(2) 0.2531(4) 0.40549(18) 0.0235(12) Uani 1 1 d . . .
H25 H 0.9773 0.2619 0.3801 0.028 Uiso 1 1 calc R . .
C26 C 1.0323(3) 0.3191(4) 0.4192(2) 0.0304(14) Uani 1 1 d . . .
H26 H 1.0345 0.3722 0.4036 0.036 Uiso 1 1 calc R . .
C27 C 1.0628(2) 0.3060(4) 0.45628(19) 0.0235(12) Uani 1 1 d . . .
H27 H 1.0858 0.3506 0.4668 0.028 Uiso 1 1 calc R . .
C28 C 1.0595(2) 0.2270(3) 0.47807(18) 0.0205(11) Uani 1 1 d . . .
H28 H 1.0797 0.2173 0.5038 0.025 Uiso 1 1 calc R . .
C29 C 1.0263(2) 0.1631(3) 0.46145(16) 0.0157(10) Uani 1 1 d . . .
C30 C 1.0171(2) 0.0769(3) 0.48215(15) 0.0130(9) Uani 1 1 d . . .
C31 C 0.9488(2) -0.0304(3) 0.48966(15) 0.0128(9) Uani 1 1 d . . .
C32 C 0.8920(2) -0.0474(3) 0.47716(16) 0.0147(10) Uani 1 1 d . . .
C33 C 0.8549(2) -0.0922(3) 0.50206(17) 0.0177(10) Uani 1 1 d . . .
H33 H 0.8654 -0.1173 0.5289 0.021 Uiso 1 1 calc R . .
C34 C 0.8017(2) -0.1003(4) 0.48732(19) 0.0235(12) Uani 1 1 d . . .
H34 H 0.7756 -0.1315 0.5037 0.028 Uiso 1 1 calc R . .
C35 C 0.7879(2) -0.0624(4) 0.44874(19) 0.0264(13) Uani 1 1 d . . .
H35 H 0.7523 -0.0689 0.4375 0.032 Uiso 1 1 calc R . .
C36 C 0.8260(2) -0.0144(4) 0.42606(18) 0.0214(11) Uani 1 1 d . . .
H36 H 0.8155 0.0133 0.3998 0.026 Uiso 1 1 calc R . .
C37 C 0.7568(2) 0.6852(3) 0.12305(16) 0.0152(10) Uani 1 1 d . . .
H37A H 0.7577 0.7068 0.0928 0.018 Uiso 1 1 calc R . .
H37B H 0.7189 0.6893 0.1333 0.018 Uiso 1 1 calc R . .
C38 C 0.7078(2) 0.2456(3) 0.15132(17) 0.0140(9) Uani 1 1 d . . .
H38A H 0.7003 0.2175 0.1796 0.017 Uiso 1 1 calc R . .
H38B H 0.6728 0.2566 0.1366 0.017 Uiso 1 1 calc R . .

loop_
_atom_site_aniso_label
_atom_site_aniso_U_11
_atom_site_aniso_U_22
_atom_site_aniso_U_33
_atom_site_aniso_U_23
_atom_site_aniso_U_13
_atom_site_aniso_U_12
Mo1 0.0185(2) 0.00881(18) 0.0147(2) 0.00099(15) 0.00219(17) 0.00110(16)
Mo2 0.0171(2) 0.01022(18) 0.01178(19) 0.00088(15) -0.00051(16) -0.00088(16)
Mo3 0.0227(2) 0.01348(19) 0.01182(19) 0.00274(15) 0.00402(18) 0.00389(18)
Mo4 0.0290(3) 0.01089(19) 0.01181(19) 0.00074(15) -0.00414(18) 0.00040(18)
Mo5 0.0198(2) 0.0130(2) 0.0206(2) -0.00075(17) -0.00516(19) 0.00090(17)
Ni1 0.0173(3) 0.0096(3) 0.0100(3) 0.0012(2) -0.0022(2) 0.0000(2)
Ni2 0.0152(3) 0.0148(3) 0.0105(3) 0.0013(2) -0.0023(2) 0.0024(3)
P1 0.0210(7) 0.0079(5) 0.0116(6) 0.0011(4) -0.0001(5) 0.0006(5)
P2 0.0174(7) 0.0075(5) 0.0110(6) 0.0004(4) -0.0015(5) -0.0005(5)
O1 0.0166(18) 0.0109(15) 0.0112(16) 0.0013(13) -0.0011(13) 0.0014(14)
O2 0.023(2) 0.0126(16) 0.0166(18) 0.0040(13) 0.0044(15) 0.0024(15)
O3 0.023(2) 0.0081(15) 0.0141(17) -0.0008(13) -0.0019(15) 0.0005(14)
O4 0.0160(18) 0.0114(16) 0.0121(16) 0.0009(13) -0.0030(14) 0.0012(14)
O5 0.0183(18) 0.0107(15) 0.0085(15) 0.0012(12) -0.0018(13) 0.0001(14)
O6 0.0171(18) 0.0087(15) 0.0162(17) 0.0000(13) -0.0038(14) 0.0021(13)
O7 0.021(2) 0.0160(17) 0.0132(17) 0.0007(13) -0.0027(15) -0.0017(15)
O8 0.025(2) 0.0119(16) 0.0103(16) -0.0005(13) 0.0000(15) -0.0012(15)
O9 0.024(2) 0.0163(18) 0.0192(19) 0.0022(15) -0.0012(16) -0.0060(16)
O10 0.025(2) 0.0149(18) 0.023(2) 0.0027(15) 0.0058(16) 0.0032(16)
O11 0.023(2) 0.0121(16) 0.0153(17) -0.0003(13) -0.0001(15) 0.0016(14)
O12 0.023(2) 0.0084(15) 0.0202(18) -0.0022(13) 0.0007(16) 0.0030(14)
O13 0.024(2) 0.023(2) 0.032(2) -0.0020(17) -0.0045(18) -0.0014(17)
O14 0.032(2) 0.0183(19) 0.029(2) 0.0018(16) -0.0079(18) 0.0057(17)
O15 0.027(2) 0.0142(17) 0.0161(18) -0.0013(14) -0.0069(16) -0.0001(15)
O16 0.036(2) 0.024(2) 0.0180(19) 0.0051(16) -0.0067(18) 0.0030(19)
O17 0.046(3) 0.0131(18) 0.0192(19) -0.0033(15) -0.0038(19) -0.0043(18)
O18 0.030(2) 0.0131(17) 0.0134(17) 0.0036(13) 0.0032(16) 0.0031(16)
O19 0.024(2) 0.028(2) 0.0180(19) 0.0101(16) 0.0085(16) 0.0031(17)
O20 0.028(2) 0.0151(17) 0.0152(17) 0.0015(14) 0.0040(16) 0.0091(16)
O21 0.0173(19) 0.0167(17) 0.0175(18) 0.0022(14) 0.0004(15) 0.0027(14)
O86 0.061(14) 0.023(9) 0.043(11) 0.025(8) 0.019(10) 0.015(9)
O87A 0.16(3) 0.15(3) 0.050(15) -0.001(19) 0.022(18) -0.11(3)
O87B 0.09(2) 0.044(16) 0.032(17) 0.018(11) 0.039(15) 0.001(15)
O88A 0.129(17) 0.132(18) 0.30(4) 0.12(2) 0.069(18) 0.038(13)
O88B 0.24(7) 0.12(4) 0.05(2) 0.03(2) 0.00(3) 0.12(4)
O89 0.031(13) 0.031(12) 0.025(11) -0.002(9) 0.000(9) 0.005(10)
O90 0.035(3) 0.040(3) 0.027(2) -0.001(2) 0.007(2) 0.003(2)
O91 0.045(3) 0.037(3) 0.044(3) 0.002(2) -0.022(2) -0.002(2)
O92 0.042(3) 0.052(3) 0.037(3) 0.012(2) -0.017(2) -0.017(3)
O93 0.054(4) 0.038(3) 0.074(4) 0.015(3) 0.027(3) -0.002(3)
O94 0.052(3) 0.055(3) 0.045(3) 0.016(3) 0.005(3) -0.007(3)
O95 0.090(5) 0.068(4) 0.042(3) -0.003(3) -0.006(3) -0.037(4)
O96A 0.059(6) 0.096(10) 0.069(9) -0.017(7) -0.020(5) 0.000(6)
O96B 0.026(10) 0.059(14) 0.062(16) 0.023(11) 0.002(9) 0.006(9)
O97A 0.023(17) 0.018(12) 0.010(11) 0.005(6) -0.007(8) -0.014(8)
O97B 0.14(5) 0.068(13) 0.058(11) 0.001(10) -0.039(17) 0.028(19)
O98A 0.21(3) 0.29(4) 0.041(9) 0.036(19) 0.059(15) 0.17(3)
O98B 0.039(11) 0.123(19) 0.070(16) -0.049(14) 0.031(10) -0.018(12)
O99 0.137(10) 0.166(11) 0.056(6) -0.028(7) -0.004(6) 0.061(9)
N1 0.020(2) 0.0128(19) 0.0110(19) 0.0018(15) -0.0009(17) 0.0025(17)
N2 0.015(2) 0.0105(18) 0.0109(18) 0.0010(14) -0.0041(16) 0.0005(16)
N3 0.020(2) 0.0117(19) 0.0114(19) 0.0018(15) -0.0006(17) -0.0033(17)
N4 0.016(2) 0.015(2) 0.017(2) 0.0013(16) -0.0004(17) 0.0049(17)
N5 0.017(2) 0.0111(19) 0.0122(19) 0.0014(15) -0.0022(17) 0.0021(16)
N6 0.017(2) 0.016(2) 0.013(2) -0.0011(16) 0.0024(17) 0.0006(17)
N7 0.018(2) 0.014(2) 0.018(2) 0.0028(17) 0.0010(18) 0.0032(17)
N8 0.013(2) 0.0149(19) 0.0102(18) 0.0016(15) -0.0009(16) 0.0026(16)
N9 0.013(2) 0.015(2) 0.017(2) 0.0008(16) -0.0032(17) -0.0008(16)
C1 0.019(3) 0.021(3) 0.021(3) 0.005(2) -0.003(2) 0.005(2)
C2 0.021(3) 0.038(4) 0.030(3) 0.008(3) 0.001(3) 0.009(3)
C3 0.019(3) 0.043(4) 0.021(3) 0.006(3) -0.001(2) 0.010(3)
C4 0.021(3) 0.037(3) 0.017(3) 0.003(2) 0.003(2) 0.007(3)
C5 0.021(3) 0.018(2) 0.014(2) 0.0003(19) -0.004(2) 0.003(2)
C6 0.018(3) 0.011(2) 0.015(2) 0.0003(18) 0.000(2) 0.0028(19)
C7 0.017(3) 0.012(2) 0.011(2) 0.0023(17) -0.0022(19) -0.0011(18)
C8 0.021(3) 0.015(2) 0.011(2) -0.0009(18) -0.005(2) 0.001(2)
C9 0.023(3) 0.022(3) 0.021(3) 0.004(2) 0.004(2) 0.001(2)
C10 0.030(3) 0.029(3) 0.026(3) 0.001(3) 0.010(3) 0.005(3)
C11 0.034(3) 0.021(3) 0.014(2) -0.001(2) 0.007(2) 0.000(2)
C12 0.024(3) 0.017(2) 0.013(2) -0.0010(19) 0.002(2) -0.007(2)
C13 0.024(3) 0.021(3) 0.019(3) 0.003(2) -0.006(2) 0.006(2)
C14 0.040(4) 0.023(3) 0.025(3) -0.002(2) 0.002(3) 0.016(3)
C15 0.029(3) 0.025(3) 0.024(3) -0.005(2) 0.000(2) 0.009(3)
C16 0.018(3) 0.022(3) 0.015(2) -0.0008(19) -0.001(2) 0.007(2)
C17 0.013(2) 0.017(2) 0.015(2) 0.0026(18) -0.0018(19) 0.0040(19)
C18 0.018(3) 0.015(2) 0.008(2) -0.0008(17) -0.0006(19) 0.0026(19)
C19 0.018(3) 0.014(2) 0.012(2) 0.0036(17) 0.001(2) 0.0024(19)
C20 0.016(3) 0.020(2) 0.010(2) 0.0019(18) -0.0012(19) 0.003(2)
C21 0.022(3) 0.024(3) 0.012(2) -0.001(2) -0.003(2) 0.009(2)
C22 0.020(3) 0.022(3) 0.021(3) -0.006(2) 0.003(2) 0.007(2)
C23 0.027(3) 0.031(3) 0.010(2) -0.008(2) 0.001(2) 0.006(3)
C24 0.023(3) 0.026(3) 0.014(2) 0.002(2) -0.002(2) -0.001(2)
C25 0.034(3) 0.019(3) 0.018(3) 0.010(2) 0.001(2) -0.001(2)
C26 0.034(4) 0.023(3) 0.034(3) 0.011(3) 0.005(3) 0.001(3)
C27 0.025(3) 0.017(3) 0.029(3) 0.003(2) 0.001(2) -0.008(2)
C28 0.021(3) 0.020(3) 0.020(3) 0.000(2) -0.002(2) -0.001(2)
C29 0.016(3) 0.018(2) 0.013(2) 0.0010(19) 0.0038(19) 0.000(2)
C30 0.015(2) 0.014(2) 0.009(2) -0.0008(17) -0.0017(18) 0.0049(19)
C31 0.014(2) 0.016(2) 0.008(2) 0.0009(17) -0.0023(18) -0.0009(19)
C32 0.013(2) 0.017(2) 0.014(2) -0.0013(19) -0.0039(19) -0.0018(19)
C33 0.019(3) 0.017(2) 0.017(2) -0.0038(19) 0.002(2) -0.002(2)
C34 0.021(3) 0.023(3) 0.027(3) -0.001(2) -0.004(2) -0.007(2)
C35 0.018(3) 0.034(3) 0.027(3) -0.005(2) -0.009(2) -0.007(2)
C36 0.020(3) 0.024(3) 0.020(3) -0.002(2) -0.009(2) -0.002(2)
C37 0.022(3) 0.0054(19) 0.018(2) 0.0031(17) -0.004(2) 0.0005(18)
C38 0.013(2) 0.010(2) 0.019(2) -0.0004(18) 0.000(2) -0.0015(18)

loop_
_atom_type_symbol
_atom_type_description
_atom_type_scat_dispersion_real
_atom_type_scat_dispersion_imag
_atom_type_scat_source
C C 0.0033 0.0016 'International Tables Vol C Tables 4.2.6.8 and 6.1.1.4'
H H 0.0000 0.0000 'International Tables Vol C Tables 4.2.6.8 and 6.1.1.4'
N N 0.0061 0.0033 'International Tables Vol C Tables 4.2.6.8 and 6.1.1.4'
O O 0.0106 0.0060 'International Tables Vol C Tables 4.2.6.8 and 6.1.1.4'
P P 0.1023 0.0942 'International Tables Vol C Tables 4.2.6.8 and 6.1.1.4'
Ni Ni 0.3393 1.1124 'International Tables Vol C Tables 4.2.6.8 and 6.1.1.4'
Mo Mo -1.6832 0.6857 'International Tables Vol C Tables 4.2.6.8 and 6.1.1.4'

loop_
_geom_angle_atom_site_label_1
_geom_angle_atom_site_label_2
_geom_angle_atom_site_label_3
_geom_angle
_geom_angle_site_symmetry_1
_geom_angle_site_symmetry_3
_geom_angle_publ_flag
O10 Mo1 O11 104.54(18) . . ?
O10 Mo1 O12 101.09(18) . . ?
O11 Mo1 O12 96.30(16) . . ?
O10 Mo1 O8 96.99(17) . . ?
O11 Mo1 O8 102.58(16) . . ?
O12 Mo1 O8 149.59(15) . . ?
O10 Mo1 O1 160.44(15) . . ?
O11 Mo1 O1 93.71(15) . . ?
O12 Mo1 O1 83.53(14) . . ?
O8 Mo1 O1 71.77(14) . . ?
O10 Mo1 O6 89.96(15) . . ?
O11 Mo1 O6 162.60(14) . . ?
O12 Mo1 O6 71.07(13) . . ?
O8 Mo1 O6 84.79(13) . . ?
O1 Mo1 O6 73.42(12) . . ?
O9 Mo2 O7 102.00(17) . . ?
O9 Mo2 O21 100.77(17) . . ?
O7 Mo2 O21 104.30(16) . . ?
O9 Mo2 O8 101.67(17) . . ?
O7 Mo2 O8 97.79(16) . . ?
O21 Mo2 O8 144.27(16) . . ?
O9 Mo2 O1 92.72(15) . . ?
O7 Mo2 O1 162.36(15) . . ?
O21 Mo2 O1 82.10(14) . . ?
O8 Mo2 O1 69.42(13) . . ?
O9 Mo2 O4 177.99(16) . . ?
O7 Mo2 O4 75.99(14) . . ?
O21 Mo2 O4 79.79(14) . . ?
O8 Mo2 O4 78.76(13) . . ?
O1 Mo2 O4 89.27(12) . . ?
O19 Mo3 O20 100.98(19) . . ?
O19 Mo3 O18 101.37(17) . . ?
O20 Mo3 O18 100.77(17) . . ?
O19 Mo3 O21 104.77(17) . . ?
O20 Mo3 O21 97.08(16) . . ?
O18 Mo3 O21 144.72(16) . . ?
O19 Mo3 O2 83.76(16) . . ?
O20 Mo3 O2 174.86(16) . . ?
O18 Mo3 O2 80.06(14) . . ?
O21 Mo3 O2 79.68(14) . . ?
O19 Mo3 O5 170.10(15) . . ?
O20 Mo3 O5 85.63(15) . . ?
O18 Mo3 O5 69.92(14) . . ?
O21 Mo3 O5 81.48(13) . . ?
O2 Mo3 O5 89.92(12) . . ?
O17 Mo4 O16 103.80(19) . . ?
O17 Mo4 O18 100.33(18) . . ?
O16 Mo4 O18 99.60(18) . . ?
O17 Mo4 O15 96.80(18) . . ?
O16 Mo4 O15 99.49(18) . . ?
O18 Mo4 O15 150.42(15) . . ?
O17 Mo4 O5 97.16(16) . . ?
O16 Mo4 O5 158.78(16) . . ?
O18 Mo4 O5 73.06(14) . . ?
O15 Mo4 O5 81.05(14) . . ?
O17 Mo4 O3 164.90(16) . . ?
O16 Mo4 O3 88.40(16) . . ?
O18 Mo4 O3 86.10(14) . . ?
O15 Mo4 O3 72.08(14) . . ?
O5 Mo4 O3 71.47(12) . . ?
O13 Mo5 O14 103.6(2) . . ?
O13 Mo5 O15 100.28(18) . . ?
O14 Mo5 O15 102.33(17) . . ?
O13 Mo5 O12 100.60(18) . . ?
O14 Mo5 O12 99.86(17) . . ?
O15 Mo5 O12 144.84(16) . . ?
O13 Mo5 O3 166.66(16) . . ?
O14 Mo5 O3 89.48(17) . . ?
O15 Mo5 O3 73.82(14) . . ?
O12 Mo5 O3 79.49(14) . . ?
O13 Mo5 O6 87.14(16) . . ?
O14 Mo5 O6 167.48(17) . . ?
O15 Mo5 O6 81.74(14) . . ?
O12 Mo5 O6 71.40(13) . . ?
O3 Mo5 O6 80.22(12) . . ?
N2 Ni1 O4 170.21(15) . . ?
N2 Ni1 N1 78.58(17) . . ?
O4 Ni1 N1 97.69(15) . . ?
N2 Ni1 O11 90.30(15) . 8_755 ?
O4 Ni1 O11 98.77(14) . 8_755 ?
N1 Ni1 O11 89.70(16) . 8_755 ?
N2 Ni1 N3 78.31(17) . . ?
O4 Ni1 N3 105.39(15) . . ?
N1 Ni1 N3 156.83(16) . . ?
O11 Ni1 N3 88.79(15) 8_755 . ?
N2 Ni1 O7 93.74(15) . . ?
O4 Ni1 O7 77.55(14) . . ?
N1 Ni1 O7 95.99(15) . . ?
O11 Ni1 O7 173.57(14) 8_755 . ?
N3 Ni1 O7 87.14(15) . . ?
N5 Ni2 N8 175.64(18) . . ?
N5 Ni2 N9 105.66(17) . . ?
N8 Ni2 N9 78.60(17) . . ?
N5 Ni2 N4 77.68(17) . . ?
N8 Ni2 N4 101.55(17) . . ?
N9 Ni2 N4 90.98(17) . . ?
N5 Ni2 N7 97.57(17) . . ?
N8 Ni2 N7 78.28(17) . . ?
N9 Ni2 N7 156.12(17) . . ?
N4 Ni2 N7 99.44(17) . . ?
N5 Ni2 N6 78.56(17) . . ?
N8 Ni2 N6 102.50(17) . . ?
N9 Ni2 N6 90.89(17) . . ?
N4 Ni2 N6 155.77(17) . . ?
N7 Ni2 N6 88.30(17) . . ?
O2 P1 O3 112.2(2) . . ?
O2 P1 O1 107.8(2) . . ?
O3 P1 O1 111.41(19) . . ?
O2 P1 C37 112.6(2) . . ?
O3 P1 C37 105.2(2) . . ?
O1 P1 C37 107.6(2) . . ?
O4 P2 O6 110.26(19) . . ?
O4 P2 O5 107.4(2) . . ?
O6 P2 O5 112.45(19) . . ?
O4 P2 C38 110.0(2) . . ?
O6 P2 C38 108.8(2) . . ?
O5 P2 C38 107.9(2) . . ?
P1 O1 Mo1 126.0(2) . . ?
P1 O1 Mo2 136.2(2) . . ?
Mo1 O1 Mo2 96.55(12) . . ?
P1 O2 Mo3 117.4(2) . . ?
P1 O3 Mo5 126.7(2) . . ?
P1 O3 Mo4 130.5(2) . . ?
Mo5 O3 Mo4 92.11(12) . . ?
P2 O4 Ni1 149.5(2) . . ?
P2 O4 Mo2 115.90(18) . . ?
Ni1 O4 Mo2 93.26(13) . . ?
P2 O5 Mo4 128.5(2) . . ?
P2 O5 Mo3 136.79(19) . . ?
Mo4 O5 Mo3 93.13(12) . . ?
P2 O6 Mo5 121.79(19) . . ?
P2 O6 Mo1 131.8(2) . . ?
Mo5 O6 Mo1 91.27(11) . . ?
Mo2 O7 Ni1 112.17(18) . . ?
Mo2 O8 Mo1 122.11(18) . . ?
Mo1 O11 Ni1 140.7(2) . 8_765 ?
Mo1 O12 Mo5 126.14(18) . . ?
Mo5 O15 Mo4 121.48(19) . . ?
Mo3 O18 Mo4 123.36(18) . . ?
Mo2 O21 Mo3 151.1(2) . . ?
C1 N1 C5 118.6(5) . . ?
C1 N1 Ni1 125.8(4) . . ?
C5 N1 Ni1 114.5(3) . . ?
C7 N2 C6 124.6(4) . . ?
C7 N2 Ni1 117.6(3) . . ?
C6 N2 Ni1 117.7(3) . . ?
C12 N3 C8 118.9(5) . . ?
C12 N3 Ni1 126.9(4) . . ?
C8 N3 Ni1 114.1(3) . . ?
C13 N4 C17 118.4(5) . . ?
C13 N4 Ni2 125.1(4) . . ?
C17 N4 Ni2 115.4(3) . . ?
C18 N5 C19 124.0(4) . . ?
C18 N5 Ni2 118.2(3) . . ?
C19 N5 Ni2 117.7(3) . . ?
C24 N6 C20 118.2(5) . . ?
C24 N6 Ni2 126.1(4) . . ?
C20 N6 Ni2 113.8(3) . . ?
C25 N7 C29 118.5(5) . . ?
C25 N7 Ni2 125.0(4) . . ?
C29 N7 Ni2 114.5(3) . . ?
C30 N8 C31 124.5(4) . . ?
C30 N8 Ni2 117.4(3) . . ?
C31 N8 Ni2 116.7(3) . . ?
C36 N9 C32 118.5(5) . . ?
C36 N9 Ni2 124.8(4) . . ?
C32 N9 Ni2 114.4(3) . . ?
N1 C1 C2 122.2(5) . . ?
C1 C2 C3 120.0(6) . . ?
C2 C3 C4 118.4(6) . . ?
C5 C4 C3 119.1(5) . . ?
N1 C5 C4 121.6(5) . . ?
N1 C5 C6 113.8(5) . . ?
C4 C5 C6 124.2(5) . . ?
N2 C6 C19 116.5(5) . . ?
N2 C6 C5 114.3(4) . . ?
C19 C6 C5 129.1(5) . . ?
N2 C7 C18 116.7(4) . . ?
N2 C7 C8 113.9(4) . . ?
C18 C7 C8 129.4(5) . . ?
N3 C8 C9 122.0(5) . . ?
N3 C8 C7 114.4(5) . . ?
C9 C8 C7 123.6(5) . . ?
C8 C9 C10 117.8(5) . . ?
C11 C10 C9 119.9(6) . . ?
C10 C11 C12 118.9(5) . . ?
N3 C12 C11 122.1(5) . . ?
N4 C13 C14 122.4(5) . . ?
C15 C14 C13 119.4(5) . . ?
C14 C15 C16 118.5(5) . . ?
C17 C16 C15 118.7(5) . . ?
N4 C17 C16 122.5(5) . . ?
N4 C17 C18 113.7(4) . . ?
C16 C17 C18 123.4(4) . . ?
N5 C18 C7 116.6(4) . . ?
N5 C18 C17 113.1(4) . . ?
C7 C18 C17 130.1(4) . . ?
N5 C19 C6 116.2(4) . . ?
N5 C19 C20 113.9(4) . . ?
C6 C19 C20 130.0(5) . . ?
N6 C20 C21 122.2(5) . . ?
N6 C20 C19 113.5(4) . . ?
C21 C20 C19 124.0(5) . . ?
C20 C21 C22 118.0(5) . . ?
C23 C22 C21 119.9(5) . . ?
C22 C23 C24 118.1(5) . . ?
N6 C24 C23 123.3(5) . . ?
N7 C25 C26 123.0(5) . . ?
C25 C26 C27 118.2(5) . . ?
C26 C27 C28 119.7(5) . . ?
C29 C28 C27 118.7(5) . . ?
N7 C29 C28 121.9(5) . . ?
N7 C29 C30 113.2(4) . . ?
C28 C29 C30 124.6(5) . . ?
N8 C30 C31 118.2(4) . 5_756 ?
N8 C30 C29 112.8(4) . . ?
C31 C30 C29 128.9(5) 5_756 . ?
N8 C31 C30 117.2(4) . 5_756 ?
N8 C31 C32 113.0(4) . . ?
C30 C31 C32 129.6(5) 5_756 . ?
N9 C32 C33 121.5(5) . . ?
N9 C32 C31 113.2(4) . . ?
C33 C32 C31 125.0(5) . . ?
C32 C33 C34 119.2(5) . . ?
C35 C34 C33 118.7(5) . . ?
C34 C35 C36 119.8(5) . . ?
N9 C36 C35 122.1(5) . . ?
C38 C37 P1 115.7(3) 8_765 . ?
C37 C38 P2 109.3(3) 8_755 . ?

loop_
_geom_bond_atom_site_label_1
_geom_bond_atom_site_label_2
_geom_bond_distance
_geom_bond_site_symmetry_2
_geom_bond_publ_flag
Mo1 O10 1.701(4) . ?
Mo1 O11 1.733(3) . ?
Mo1 O12 1.895(4) . ?
Mo1 O8 1.920(4) . ?
Mo1 O1 2.198(3) . ?
Mo1 O6 2.388(3) . ?
Mo2 O9 1.699(4) . ?
Mo2 O7 1.750(3) . ?
Mo2 O21 1.857(4) . ?
Mo2 O8 1.919(4) . ?
Mo2 O1 2.302(3) . ?
Mo2 O4 2.396(3) . ?
Mo3 O19 1.697(4) . ?
Mo3 O20 1.717(3) . ?
Mo3 O18 1.894(4) . ?
Mo3 O21 1.957(4) . ?
Mo3 O2 2.254(3) . ?
Mo3 O5 2.399(4) . ?
Mo4 O17 1.703(4) . ?
Mo4 O16 1.710(4) . ?
Mo4 O18 1.933(4) . ?
Mo4 O15 1.948(4) . ?
Mo4 O5 2.238(3) . ?
Mo4 O3 2.342(3) . ?
Mo5 O13 1.704(4) . ?
Mo5 O14 1.713(4) . ?
Mo5 O15 1.891(4) . ?
Mo5 O12 1.913(4) . ?
Mo5 O3 2.309(4) . ?
Mo5 O6 2.362(3) . ?
Ni1 N2 2.007(4) . ?
Ni1 O4 2.027(3) . ?
Ni1 N1 2.074(4) . ?
Ni1 O11 2.077(4) 8_755 ?
Ni1 N3 2.089(4) . ?
Ni1 O7 2.128(4) . ?
Ni2 N5 2.007(4) . ?
Ni2 N8 2.015(4) . ?
Ni2 N9 2.068(4) . ?
Ni2 N4 2.083(4) . ?
Ni2 N7 2.086(5) . ?
Ni2 N6 2.096(4) . ?
P1 O2 1.510(4) . ?
P1 O3 1.537(4) . ?
P1 O1 1.562(3) . ?
P1 C37 1.776(5) . ?
P2 O4 1.528(4) . ?
P2 O6 1.536(4) . ?
P2 O5 1.544(3) . ?
P2 C38 1.795(5) . ?
O11 Ni1 2.077(4) 8_765 ?
N1 C1 1.331(7) . ?
N1 C5 1.367(6) . ?
N2 C7 1.330(6) . ?
N2 C6 1.331(6) . ?
N3 C12 1.344(6) . ?
N3 C8 1.350(6) . ?
N4 C13 1.338(6) . ?
N4 C17 1.344(6) . ?
N5 C18 1.336(6) . ?
N5 C19 1.347(6) . ?
N6 C24 1.327(6) . ?
N6 C20 1.361(6) . ?
N7 C25 1.339(6) . ?
N7 C29 1.357(7) . ?
N8 C30 1.340(6) . ?
N8 C31 1.341(6) . ?
N9 C36 1.334(7) . ?
N9 C32 1.366(6) . ?
C1 C2 1.377(8) . ?
C2 C3 1.381(8) . ?
C3 C4 1.387(8) . ?
C4 C5 1.387(7) . ?
C5 C6 1.475(7) . ?
C6 C19 1.411(7) . ?
C7 C18 1.410(7) . ?
C7 C8 1.474(7) . ?
C8 C9 1.389(8) . ?
C9 C10 1.397(8) . ?
C10 C11 1.376(8) . ?
C11 C12 1.379(8) . ?
C13 C14 1.391(8) . ?
C14 C15 1.377(8) . ?
C15 C16 1.397(7) . ?
C16 C17 1.390(7) . ?
C17 C18 1.483(7) . ?
C19 C20 1.482(7) . ?
C20 C21 1.369(7) . ?
C21 C22 1.407(7) . ?
C22 C23 1.368(8) . ?
C23 C24 1.384(8) . ?
C25 C26 1.382(8) . ?
C26 C27 1.382(8) . ?
C27 C28 1.392(7) . ?
C28 C29 1.379(7) . ?
C29 C30 1.491(7) . ?
C30 C31 1.406(7) 5_756 ?
C31 C30 1.406(7) 5_756 ?
C31 C32 1.478(7) . ?
C32 C33 1.380(7) . ?
C33 C34 1.393(8) . ?
C34 C35 1.368(8) . ?
C35 C36 1.384(8) . ?
C37 C38 1.545(7) 8_765 ?
C38 C37 1.545(7) 8_755 ?
